data_7031155
loop_
_publ_author_name
'Davies, David L.'
'Al-Duaij, Omar'
'Fawcett, John'
'Giardiello, Marco'
'Hilton, Stephen T.'
'Russell, David R.'

_publ_section_title
;
 Room-temperature cyclometallation of amines, imines and oxazolines with
 [MCl2Cp*]2 (M = Rh, Ir) and [RuCl2(p-cymene)]2Based on the presentation
 given at Dalton Discussion No. 6, 9?11th September 2003, University of
 York, UK.Electronic supplementary information (ESI) available:
 Characterisation and crystallographic data for [IrCl2(NH2Ph)Cp*] (6), and
 Figures showing the structures of 3b, 5b and 6. See
 http://www.rsc.org/suppdata/dt/b3/b303737a/
;
_journal_issue 21
_journal_name_full 'Dalton Transactions'
_journal_page_first 4132
_journal_paper_doi 10.1039/b303737a
_journal_year 2003
_chemical_formula_sum 'C20 H27 Cl N O Rh'
_chemical_formula_weight 435.79
_chemical_name_systematic
; 
 ? 
;
_space_group_IT_number 14
_symmetry_cell_setting monoclinic
_symmetry_space_group_name_Hall '-P 2ybc'
_symmetry_space_group_name_H-M 'P 1 21/c 1'
_atom_sites_solution_hydrogens geom
_atom_sites_solution_primary direct
_atom_sites_solution_secondary difmap
_audit_creation_method SHELXL-97
_cell_angle_alpha 90.00
_cell_angle_beta 95.536(3)
_cell_angle_gamma 90.00
_cell_formula_units_Z 4
_cell_length_a 7.5479(14)
_cell_length_b 14.691(3)
_cell_length_c 17.096(3)
_cell_measurement_reflns_used 11407
_cell_measurement_temperature 150(2)
_cell_measurement_theta_max 28.59
_cell_measurement_theta_min 2.71
_cell_volume 1886.9(6)
_computing_cell_refinement 'Bruker SMART'
_computing_data_collection 'Bruker SMART'
_computing_data_reduction 'Bruker SAINT'
_computing_molecular_graphics 'Bruker SHELXTL'
_computing_publication_material 'Bruker SHELXTL'
_computing_structure_refinement 'SHELXL-97 (Sheldrick, 1997)'
_computing_structure_solution 'SHELXS-97 (Sheldrick, 1990)'
_diffrn_ambient_temperature 150(2)
_diffrn_measured_fraction_theta_full 0.998
_diffrn_measured_fraction_theta_max 0.998
_diffrn_measurement_device_type 'CCD area detector'
_diffrn_measurement_method 'phi and omega scans'
_diffrn_radiation_monochromator graphite
_diffrn_radiation_source 'fine-focus sealed tube'
_diffrn_radiation_type MoK\a
_diffrn_radiation_wavelength 0.71073
_diffrn_reflns_av_R_equivalents 0.0341
_diffrn_reflns_av_sigmaI/netI 0.0214
_diffrn_reflns_limit_h_max 8
_diffrn_reflns_limit_h_min -8
_diffrn_reflns_limit_k_max 17
_diffrn_reflns_limit_k_min -17
_diffrn_reflns_limit_l_max 20
_diffrn_reflns_limit_l_min -20
_diffrn_reflns_number 13365
_diffrn_reflns_theta_full 25.00
_diffrn_reflns_theta_max 25.00
_diffrn_reflns_theta_min 1.83
_exptl_absorpt_coefficient_mu 1.053
_exptl_absorpt_correction_T_max 0.928
_exptl_absorpt_correction_T_min 0.709
_exptl_absorpt_correction_type empirical
_exptl_absorpt_process_details
;
absorption correction based on 2981 reflections (SADABS); Rint 0.029 and 0.013 before and
after correction respectively.
;
_exptl_crystal_colour red
_exptl_crystal_density_diffrn 1.534
_exptl_crystal_density_method 'not measured'
_exptl_crystal_description block
_exptl_crystal_F_000 896
_exptl_crystal_size_max 0.29
_exptl_crystal_size_mid 0.22
_exptl_crystal_size_min 0,14
_refine_diff_density_max 0.528
_refine_diff_density_min -0.395
_refine_diff_density_rms 0.056
_refine_ls_extinction_method none
_refine_ls_goodness_of_fit_ref 1.058
_refine_ls_hydrogen_treatment mixed
_refine_ls_matrix_type full
_refine_ls_number_parameters 223
_refine_ls_number_reflns 3310
_refine_ls_number_restraints 0
_refine_ls_restrained_S_all 1.058
_refine_ls_R_factor_all 0.0215
_refine_ls_R_factor_gt 0.0207
_refine_ls_shift/su_max 0.006
_refine_ls_shift/su_mean 0.000
_refine_ls_structure_factor_coef Fsqd
_refine_ls_weighting_details 'calc w=1/[\s^2^(Fo^2^)+(0.0274P)^2^+1.0903P] where P=(Fo^2^+2Fc^2^)/3'
_refine_ls_weighting_scheme calc
_refine_ls_wR_factor_gt 0.0530
_refine_ls_wR_factor_ref 0.0535
_reflns_number_gt 3211
_reflns_number_total 3310
_reflns_threshold_expression >2sigma(I)
_cod_data_source_file b303737a.txt
_cod_data_source_block 2076_(Complex_3b)
_cod_depositor_comments
;
The following automatic conversions were performed:

'_symmetry_cell_setting' value 'Monoclinic' changed to 'monoclinic'
according to
/usr/data/users/saulius/automatic-downloads/retrospective/RSC/lib/dictionaries/cif_core.dic
dictionary named 'cif_core.dic' version 2.4.2 from 2011-04-26.

Automatic conversion script
Id: cif_fix_values 2281 2013-09-26 08:29:07Z andrius 
;
_cod_original_sg_symbol_H-M P2(1)/c
_cod_database_code 7031155

loop_
_symmetry_equiv_pos_as_xyz
'x, y, z'
'-x, y+1/2, -z+1/2'
'-x, -y, -z'
'x, -y-1/2, z-1/2'

loop_
_atom_site_label
_atom_site_type_symbol
_atom_site_fract_x
_atom_site_fract_y
_atom_site_fract_z
_atom_site_U_iso_or_equiv
_atom_site_adp_type
_atom_site_occupancy
_atom_site_symmetry_multiplicity
_atom_site_calc_flag
_atom_site_refinement_flags
Rh1 Rh 0.129326(18) 0.857072(9) 0.267073(8) 0.01658(7) Uani 1 1 d .
Cl1 Cl 0.41317(6) 0.78404(3) 0.26567(3) 0.02363(11) Uani 1 1 d .
O1 O 0.3630(2) 0.87750(11) 0.53183(8) 0.0324(3) Uani 1 1 d .
N1 N 0.2567(2) 0.96274(11) 0.33211(9) 0.0206(3) Uani 1 1 d .
C1 C 0.2073(2) 0.93752(13) 0.18041(11) 0.0202(4) Uani 1 1 d .
C2 C 0.1848(3) 0.92385(14) 0.09967(12) 0.0255(4) Uani 1 1 d .
H2 H 0.1208 0.8721 0.0791 0.031 Uiso 1 1 calc R
C3 C 0.2545(3) 0.98483(15) 0.04834(13) 0.0318(5) Uani 1 1 d .
H3 H 0.2367 0.9743 -0.0067 0.038 Uiso 1 1 calc R
C4 C 0.3493(3) 1.06058(15) 0.07635(13) 0.0330(5) Uani 1 1 d .
H4 H 0.3954 1.1019 0.0407 0.040 Uiso 1 1 calc R
C5 C 0.3768(3) 1.07580(14) 0.15600(13) 0.0292(5) Uani 1 1 d .
H5 H 0.4430 1.1272 0.1758 0.035 Uiso 1 1 calc R
C6 C 0.3059(2) 1.01452(13) 0.20749(11) 0.0213(4) Uani 1 1 d .
C7 C 0.3291(2) 1.02338(13) 0.29158(12) 0.0233(4) Uani 1 1 d .
H7 H 0.3955 1.0722 0.3162 0.028 Uiso 1 1 calc R
C8 C 0.2801(3) 0.96600(14) 0.41796(11) 0.0263(4) Uani 1 1 d .
H8A H 0.1623 0.9697 0.4387 0.032 Uiso 1 1 calc R
H8B H 0.3489 1.0210 0.4353 0.032 Uiso 1 1 calc R
C9 C 0.3771(3) 0.88212(16) 0.44986(11) 0.0277(4) Uani 1 1 d .
H9A H 0.3240 0.8271 0.4237 0.033 Uiso 1 1 calc R
H9B H 0.5039 0.8853 0.4397 0.033 Uiso 1 1 calc R
C10 C 0.4431(3) 0.79650(17) 0.56356(13) 0.0402(6) Uani 1 1 d .
H10A H 0.3853 0.7437 0.5370 0.060 Uiso 1 1 calc R
H10B H 0.4293 0.7934 0.6199 0.060 Uiso 1 1 calc R
H10C H 0.5700 0.7965 0.5557 0.060 Uiso 1 1 calc R
C11 C -0.0052(3) 0.72862(13) 0.30176(12) 0.0229(4) Uani 1 1 d .
C12 C -0.0667(2) 0.79843(14) 0.34706(11) 0.0224(4) Uani 1 1 d .
C13 C -0.1426(2) 0.86817(13) 0.29417(12) 0.0216(4) Uani 1 1 d .
C14 C -0.1408(2) 0.83522(14) 0.21561(12) 0.0222(4) Uani 1 1 d .
C15 C -0.0448(3) 0.75130(13) 0.21898(11) 0.0226(4) Uani 1 1 d .
C16 C 0.0891(3) 0.64432(14) 0.33193(15) 0.0326(5) Uani 1 1 d .
H16A H 0.1171 0.6491 0.3890 0.049 Uiso 1 1 calc R
H16B H 0.1996 0.6373 0.3068 0.049 Uiso 1 1 calc R
H16C H 0.0125 0.5913 0.3198 0.049 Uiso 1 1 calc R
C17 C -0.0680(3) 0.79922(17) 0.43452(12) 0.0332(5) Uani 1 1 d .
H17A H -0.0617 0.8622 0.4535 0.050 Uiso 1 1 calc R
H17B H 0.0347 0.7651 0.4585 0.050 Uiso 1 1 calc R
H17C H -0.1780 0.7709 0.4488 0.050 Uiso 1 1 calc R
C18 C -0.2342(3) 0.95220(14) 0.31829(13) 0.0302(5) Uani 1 1 d .
H18A H -0.2382 0.9971 0.2757 0.045 Uiso 1 1 calc R
H18B H -0.1688 0.9776 0.3656 0.045 Uiso 1 1 calc R
H18C H -0.3557 0.9371 0.3294 0.045 Uiso 1 1 calc R
C19 C -0.2338(3) 0.87992(16) 0.14424(12) 0.0293(5) Uani 1 1 d .
H19A H -0.1884 0.8549 0.0969 0.044 Uiso 1 1 calc R
H19B H -0.2118 0.9456 0.1466 0.044 Uiso 1 1 calc R
H19C H -0.3621 0.8685 0.1425 0.044 Uiso 1 1 calc R
C20 C -0.0095(3) 0.69125(15) 0.15182(13) 0.0321(5) Uani 1 1 d .
H20A H -0.0965 0.6415 0.1473 0.048 Uiso 1 1 calc R
H20B H 0.1108 0.6659 0.1610 0.048 Uiso 1 1 calc R
H20C H -0.0197 0.7268 0.1031 0.048 Uiso 1 1 calc R

loop_
_atom_site_aniso_label
_atom_site_aniso_U_11
_atom_site_aniso_U_22
_atom_site_aniso_U_33
_atom_site_aniso_U_23
_atom_site_aniso_U_13
_atom_site_aniso_U_12
Rh1 0.01592(10) 0.01677(10) 0.01702(10) 0.00037(5) 0.00135(6) -0.00095(5)
Cl1 0.0203(2) 0.0230(2) 0.0278(2) 0.00020(18) 0.00330(18) 0.00300(18)
O1 0.0372(9) 0.0400(8) 0.0197(7) 0.0013(6) 0.0013(6) -0.0024(7)
N1 0.0182(8) 0.0204(8) 0.0230(8) -0.0030(7) 0.0005(6) 0.0012(6)
C1 0.0164(9) 0.0188(9) 0.0254(10) 0.0033(8) 0.0028(7) 0.0020(7)
C2 0.0272(11) 0.0250(10) 0.0244(10) 0.0006(8) 0.0024(8) -0.0036(8)
C3 0.0365(12) 0.0352(12) 0.0242(11) 0.0060(9) 0.0055(9) -0.0021(10)
C4 0.0349(12) 0.0309(12) 0.0344(12) 0.0117(9) 0.0090(9) -0.0041(10)
C5 0.0246(11) 0.0215(10) 0.0414(12) 0.0042(9) 0.0027(9) -0.0033(8)
C6 0.0172(9) 0.0190(10) 0.0278(10) 0.0016(8) 0.0025(8) 0.0017(7)
C7 0.0180(9) 0.0176(10) 0.0336(11) -0.0041(8) -0.0010(8) 0.0013(8)
C8 0.0271(10) 0.0294(11) 0.0218(10) -0.0066(8) 0.0002(8) -0.0010(8)
C9 0.0262(11) 0.0365(12) 0.0203(10) -0.0001(9) 0.0020(8) 0.0001(9)
C10 0.0475(14) 0.0434(14) 0.0288(12) 0.0093(10) -0.0015(10) -0.0072(11)
C11 0.0198(10) 0.0214(10) 0.0277(10) 0.0050(8) 0.0030(8) -0.0051(8)
C12 0.0176(9) 0.0270(10) 0.0227(10) 0.0027(8) 0.0026(7) -0.0037(8)
C13 0.0129(9) 0.0257(10) 0.0266(10) 0.0016(8) 0.0038(8) -0.0030(7)
C14 0.0168(10) 0.0238(10) 0.0256(10) 0.0027(8) 0.0010(8) -0.0060(8)
C15 0.0201(10) 0.0230(10) 0.0248(10) -0.0007(8) 0.0022(8) -0.0078(8)
C16 0.0323(12) 0.0241(11) 0.0414(13) 0.0085(9) 0.0032(10) 0.0014(9)
C17 0.0300(12) 0.0457(13) 0.0249(11) 0.0053(10) 0.0078(9) -0.0030(10)
C18 0.0239(11) 0.0290(11) 0.0389(12) 0.0015(9) 0.0094(9) 0.0037(9)
C19 0.0240(11) 0.0355(12) 0.0272(11) 0.0067(9) -0.0038(8) -0.0040(9)
C20 0.0387(12) 0.0268(11) 0.0315(11) -0.0071(9) 0.0069(9) -0.0107(9)

loop_
_atom_type_symbol
_atom_type_description
_atom_type_scat_dispersion_real
_atom_type_scat_dispersion_imag
_atom_type_scat_source
C C 0.0033 0.0016 'International Tables Vol C Tables 4.2.6.8 and 6.1.1.4'
H H 0.0000 0.0000 'International Tables Vol C Tables 4.2.6.8 and 6.1.1.4'
N N 0.0061 0.0033 'International Tables Vol C Tables 4.2.6.8 and 6.1.1.4'
O O 0.0106 0.0060 'International Tables Vol C Tables 4.2.6.8 and 6.1.1.4'
Cl Cl 0.1484 0.1585 'International Tables Vol C Tables 4.2.6.8 and 6.1.1.4'
Rh Rh -1.1178 0.9187 'International Tables Vol C Tables 4.2.6.8 and 6.1.1.4'

loop_
_geom_angle_atom_site_label_1
_geom_angle_atom_site_label_2
_geom_angle_atom_site_label_3
_geom_angle
C1 Rh1 N1 78.73(7)
C1 Rh1 C15 110.64(7)
N1 Rh1 C15 167.13(7)
C1 Rh1 C13 117.60(7)
N1 Rh1 C13 103.20(7)
C15 Rh1 C13 64.92(8)
C1 Rh1 C14 96.78(7)
N1 Rh1 C14 133.89(7)
C15 Rh1 C14 38.68(8)
C13 Rh1 C14 38.64(8)
C1 Rh1 C11 148.47(8)
N1 Rh1 C11 132.79(7)
C15 Rh1 C11 38.60(7)
C13 Rh1 C11 62.80(7)
C14 Rh1 C11 63.34(7)
C1 Rh1 C12 155.59(7)
N1 Rh1 C12 104.69(7)
C15 Rh1 C12 63.07(7)
C13 Rh1 C12 38.00(7)
C14 Rh1 C12 63.09(7)
C11 Rh1 C12 35.78(7)
C1 Rh1 Cl1 86.03(5)
N1 Rh1 Cl1 88.41(4)
C15 Rh1 Cl1 100.78(6)
C13 Rh1 Cl1 155.08(5)
C14 Rh1 Cl1 137.45(6)
C11 Rh1 Cl1 93.08(5)
C12 Rh1 Cl1 117.98(5)
C9 O1 C10 110.38(17)
C7 N1 C8 120.18(16)
C7 N1 Rh1 115.26(13)
C8 N1 Rh1 124.31(12)
C2 C1 C6 116.95(17)
C2 C1 Rh1 128.74(15)
C6 C1 Rh1 114.20(14)
C1 C2 C3 121.05(19)
C4 C3 C2 120.9(2)
C5 C4 C3 119.79(19)
C4 C5 C6 119.16(19)
C5 C6 C1 122.12(18)
C5 C6 C7 123.58(18)
C1 C6 C7 114.30(17)
N1 C7 C6 117.39(17)
N1 C8 C9 110.10(16)
O1 C9 C8 108.44(17)
C12 C11 C15 108.90(17)
C12 C11 C16 126.28(19)
C15 C11 C16 124.81(19)
C12 C11 Rh1 73.23(11)
C15 C11 Rh1 66.89(10)
C16 C11 Rh1 125.00(14)
C11 C12 C13 107.89(17)
C11 C12 C17 126.63(19)
C13 C12 C17 125.32(19)
C11 C12 Rh1 70.98(11)
C13 C12 Rh1 66.32(10)
C17 C12 Rh1 131.62(14)
C14 C13 C12 107.96(17)
C14 C13 C18 125.92(18)
C12 C13 C18 125.37(18)
C14 C13 Rh1 71.14(11)
C12 C13 Rh1 75.68(11)
C18 C13 Rh1 126.77(14)
C15 C14 C13 107.76(17)
C15 C14 C19 127.36(19)
C13 C14 C19 124.78(19)
C15 C14 Rh1 69.97(11)
C13 C14 Rh1 70.22(11)
C19 C14 Rh1 127.91(14)
C14 C15 C11 107.01(17)
C14 C15 C20 127.36(19)
C11 C15 C20 125.25(19)
C14 C15 Rh1 71.35(11)
C11 C15 Rh1 74.50(11)
C20 C15 Rh1 125.05(14)

loop_
_geom_bond_atom_site_label_1
_geom_bond_atom_site_label_2
_geom_bond_distance
Rh1 C1 2.0266(19)
Rh1 N1 2.0889(16)
Rh1 C15 2.1472(19)
Rh1 C13 2.1534(19)
Rh1 C14 2.1655(19)
Rh1 C11 2.2496(19)
Rh1 C12 2.2783(19)
Rh1 Cl1 2.3982(6)
O1 C9 1.417(2)
O1 C10 1.419(3)
N1 C7 1.283(3)
N1 C8 1.462(2)
C1 C2 1.389(3)
C1 C6 1.407(3)
C2 C3 1.392(3)
C3 C4 1.383(3)
C4 C5 1.376(3)
C5 C6 1.401(3)
C6 C7 1.437(3)
C8 C9 1.508(3)
C11 C12 1.391(3)
C11 C15 1.457(3)
C11 C16 1.495(3)
C12 C13 1.448(3)
C12 C17 1.496(3)
C13 C14 1.429(3)
C13 C18 1.492(3)
C14 C15 1.428(3)
C14 C19 1.499(3)
C15 C20 1.492(3)
